data_2205820
loop_
_publ_author_name
'Jin, Long-Fei'
'Xiao, Feng-Ping'

_publ_section_title
;
 Methyl 1-hydroxy-2-naphthoate
;
_journal_issue 5
_journal_name_full 'Acta Crystallographica Section E'
_journal_page_first o1520
_journal_page_last o1522
_journal_paper_doi 10.1107/S1600536805012626
_journal_volume 61
_journal_year 2005
_chemical_formula_iupac 'C12 H10 O3'
_chemical_formula_moiety 'C12 H10 O3'
_chemical_formula_sum 'C12 H10 O3'
_chemical_formula_weight 202.20
_chemical_name_systematic
;
Methyl 1-hydroxy-2-naphthoate
;
_space_group_IT_number 2
_symmetry_cell_setting triclinic
_symmetry_space_group_name_Hall '-P 1'
_symmetry_space_group_name_H-M 'P -1'
_atom_sites_solution_hydrogens geom
_atom_sites_solution_primary direct
_atom_sites_solution_secondary difmap
_audit_creation_method SHELXL-97
_cell_angle_alpha 98.410(2)
_cell_angle_beta 108.229(2)
_cell_angle_gamma 102.689(2)
_cell_formula_units_Z 4
_cell_length_a 8.7325(11)
_cell_length_b 9.0677(12)
_cell_length_c 13.6287(17)
_cell_measurement_reflns_used 1216
_cell_measurement_temperature 292(2)
_cell_measurement_theta_max 24.4
_cell_measurement_theta_min 2.4
_cell_volume 972.7(2)
_computing_cell_refinement 'SAINT-Plus (Bruker, 2001)'
_computing_data_collection 'SMART (Bruker, 2001)'
_computing_data_reduction SAINT-Plus
_computing_molecular_graphics 'SHELXTL (Bruker, 2001)'
_computing_publication_material SHELXTL
_computing_structure_refinement 'SHELXL97 (Sheldrick, 1997)'
_computing_structure_solution 'SHELXS97 (Sheldrick, 1997)'
_diffrn_ambient_temperature 292(2)
_diffrn_measured_fraction_theta_full 0.968
_diffrn_measured_fraction_theta_max 0.968
_diffrn_measurement_device_type 'Bruker SMART CCD area-detector'
_diffrn_measurement_method '\f and \w'
_diffrn_radiation_monochromator graphite
_diffrn_radiation_source 'fine-focus sealed tube'
_diffrn_radiation_type MoK\a
_diffrn_radiation_wavelength 0.71073
_diffrn_reflns_av_R_equivalents 0.019
_diffrn_reflns_av_sigmaI/netI 0.043
_diffrn_reflns_limit_h_max 11
_diffrn_reflns_limit_h_min -10
_diffrn_reflns_limit_k_max 11
_diffrn_reflns_limit_k_min -11
_diffrn_reflns_limit_l_max 11
_diffrn_reflns_limit_l_min -17
_diffrn_reflns_number 5729
_diffrn_reflns_theta_full 27.0
_diffrn_reflns_theta_max 27.0
_diffrn_reflns_theta_min 1.6
_diffrn_standards_decay_% 0
_diffrn_standards_number 0
_exptl_absorpt_coefficient_mu 0.099
_exptl_absorpt_correction_T_max 0.990
_exptl_absorpt_correction_T_min 0.971
_exptl_absorpt_correction_type multi-scan
_exptl_absorpt_process_details '(SADABS; Sheldrick, 1996)'
_exptl_crystal_colour yellow
_exptl_crystal_density_diffrn 1.381
_exptl_crystal_density_method 'not measured'
_exptl_crystal_description prism
_exptl_crystal_F_000 424
_exptl_crystal_size_max 0.30
_exptl_crystal_size_mid 0.20
_exptl_crystal_size_min 0.10
_refine_diff_density_max 0.17
_refine_diff_density_min -0.20
_refine_ls_extinction_method none
_refine_ls_goodness_of_fit_ref 1.04
_refine_ls_hydrogen_treatment mixed
_refine_ls_matrix_type full
_refine_ls_number_parameters 281
_refine_ls_number_reflns 4115
_refine_ls_number_restraints 0
_refine_ls_restrained_S_all 1.04
_refine_ls_R_factor_all 0.106
_refine_ls_R_factor_gt 0.068
_refine_ls_shift/su_max 0.000
_refine_ls_shift/su_mean 0.000
_refine_ls_structure_factor_coef Fsqd
_refine_ls_weighting_details 'w = 1/[\s^2^(Fo^2^)+(0.0941P)^2^+0.2807P] where P = (Fo^2^+2Fc^2^)/3'
_refine_ls_weighting_scheme calc
_refine_ls_wR_factor_gt 0.179
_refine_ls_wR_factor_ref 0.216
_reflns_number_gt 2602
_reflns_number_total 4115
_reflns_threshold_expression I>2\s(I)
_cod_data_source_file tk6222.cif
_cod_data_source_block I
_cod_depositor_comments
;
The following automatic conversions were performed:
'_symmetry_cell_setting' value 'Triclinic' changed to 'triclinic'
according to '/home/saulius/struct/CIF-dictionaries/cif_core.dic'
dictionary named 'cif_core.dic' version 2.4.1 from 2010-06-29.

Automatic conversion script
Id: cif_fix_enum 1527 2010-12-29 10:47:43Z saulius 

The following automatic conversions were performed:

'_symmetry_cell_setting' value 'Triclinic' changed to 'triclinic'
according to /home/saulius/struct/CIF-dictionaries/cif_core.dic
dictionary named 'cif_core.dic' version 2.4.1 from 2010-06-29.

Automatic conversion script
Id: cif_fix_values 1715 2011-07-08 13:25:40Z adriana 
;
_cod_database_code 2205820
_cod_database_fobs_code 2205820

loop_
_symmetry_equiv_pos_as_xyz
'x, y, z'
'-x, -y, -z'

loop_
_atom_site_label
_atom_site_fract_x
_atom_site_fract_y
_atom_site_fract_z
_atom_site_U_iso_or_equiv
_atom_site_adp_type
_atom_site_calc_flag
_atom_site_refinement_flags
_atom_site_occupancy
_atom_site_type_symbol
C1 0.6693(3) 0.4240(3) 0.3988(2) 0.0533(7) Uani d . 1 C
C2 0.7799(3) 0.4180(3) 0.4952(2) 0.0527(7) Uani d . 1 C
C3 0.8241(4) 0.5424(4) 0.5846(2) 0.0621(8) Uani d . 1 C
H3 0.8985 0.5397 0.6498 0.075 Uiso calc R 1 H
C4 0.7601(4) 0.6638(4) 0.5764(2) 0.0658(8) Uani d . 1 C
H4A 0.7903 0.7434 0.6362 0.079 Uiso calc R 1 H
C5 0.6472(4) 0.6729(3) 0.4780(2) 0.0579(7) Uani d . 1 C
C6 0.5791(4) 0.7991(4) 0.4655(3) 0.0713(9) Uani d . 1 C
H6 0.6087 0.8809 0.5238 0.086 Uiso calc R 1 H
C7 0.4713(4) 0.8040(4) 0.3701(3) 0.0766(10) Uani d . 1 C
H7 0.4279 0.8885 0.3637 0.092 Uiso calc R 1 H
C8 0.4258(4) 0.6815(4) 0.2816(3) 0.0700(9) Uani d . 1 C
H8 0.3516 0.6851 0.2165 0.084 Uiso calc R 1 H
C9 0.4880(4) 0.5590(4) 0.2894(2) 0.0612(8) Uani d . 1 C
H9 0.4562 0.4786 0.2298 0.073 Uiso calc R 1 H
C10 0.6012(3) 0.5508(3) 0.3873(2) 0.0519(7) Uani d . 1 C
C11 0.8444(4) 0.2824(4) 0.5027(2) 0.0605(8) Uani d . 1 C
C12 1.0149(5) 0.1567(4) 0.6133(3) 0.0802(10) Uani d . 1 C
H12A 0.9237 0.0632 0.5906 0.120 Uiso calc R 1 H
H12B 1.0805 0.1702 0.6868 0.120 Uiso calc R 1 H
H12C 1.0845 0.1496 0.5715 0.120 Uiso calc R 1 H
C13 0.0459(3) 0.7925(3) -0.0588(2) 0.0519(7) Uani d . 1 C
C14 0.0306(3) 0.7756(3) 0.0374(2) 0.0497(6) Uani d . 1 C
C15 0.1403(3) 0.8888(3) 0.1310(2) 0.0545(7) Uani d . 1 C
H15 0.1300 0.8791 0.1958 0.065 Uiso calc R 1 H
C16 0.2594(4) 1.0105(3) 0.1284(2) 0.0558(7) Uani d . 1 C
H16 0.3295 1.0826 0.1910 0.067 Uiso calc R 1 H
C17 0.2782(3) 1.0289(3) 0.0308(2) 0.0499(7) Uani d . 1 C
C18 0.4012(4) 1.1525(3) 0.0250(2) 0.0613(8) Uani d . 1 C
H18 0.4718 1.2266 0.0866 0.074 Uiso calc R 1 H
C19 0.4187(4) 1.1658(4) -0.0692(3) 0.0674(8) Uani d . 1 C
H19 0.5011 1.2486 -0.0713 0.081 Uiso calc R 1 H
C20 0.3137(4) 1.0558(4) -0.1632(2) 0.0662(8) Uani d . 1 C
H20 0.3270 1.0653 -0.2273 0.079 Uiso calc R 1 H
C21 0.1929(4) 0.9358(4) -0.1605(2) 0.0613(8) Uani d . 1 C
H21 0.1230 0.8639 -0.2233 0.074 Uiso calc R 1 H
C22 0.1709(3) 0.9176(3) -0.0643(2) 0.0499(7) Uani d . 1 C
C23 -0.0972(4) 0.6446(3) 0.0394(2) 0.0579(7) Uani d . 1 C
C24 -0.2277(4) 0.5154(4) 0.1440(3) 0.0798(10) Uani d . 1 C
H24A -0.3361 0.5284 0.1087 0.120 Uiso calc R 1 H
H24B -0.2113 0.5188 0.2174 0.120 Uiso calc R 1 H
H24C -0.2215 0.4170 0.1109 0.120 Uiso calc R 1 H
H1 0.649(4) 0.239(4) 0.332(3) 0.070(11) Uiso d . 1 H
H4 -0.118(4) 0.611(4) -0.133(3) 0.080(11) Uiso d . 1 H
O1 0.6205(3) 0.3106(3) 0.30983(16) 0.0746(7) Uani d . 1 O
O2 0.8082(3) 0.1719(2) 0.42887(17) 0.0792(7) Uani d . 1 O
O3 0.9481(3) 0.2890(3) 0.59974(15) 0.0706(6) Uani d . 1 O
O4 -0.0550(3) 0.6922(3) -0.15189(15) 0.0684(6) Uani d . 1 O
O5 -0.1979(3) 0.5465(2) -0.03919(17) 0.0748(7) Uani d . 1 O
O6 -0.0991(3) 0.6385(2) 0.13637(16) 0.0683(6) Uani d . 1 O

loop_
_atom_site_aniso_label
_atom_site_aniso_U_11
_atom_site_aniso_U_22
_atom_site_aniso_U_33
_atom_site_aniso_U_12
_atom_site_aniso_U_13
_atom_site_aniso_U_23
C1 0.0540(17) 0.0530(16) 0.0409(14) -0.0004(13) 0.0152(12) 0.0020(12)
C2 0.0469(16) 0.0587(17) 0.0456(15) 0.0041(13) 0.0163(12) 0.0087(12)
C3 0.0551(18) 0.074(2) 0.0427(15) 0.0079(15) 0.0108(12) 0.0020(14)
C4 0.0634(19) 0.0671(19) 0.0497(16) 0.0049(16) 0.0163(14) -0.0092(14)
C5 0.0521(17) 0.0580(17) 0.0586(17) 0.0035(14) 0.0244(14) 0.0069(14)
C6 0.073(2) 0.0631(19) 0.071(2) 0.0113(16) 0.0297(17) -0.0012(16)
C7 0.083(3) 0.068(2) 0.087(3) 0.0275(18) 0.034(2) 0.0253(19)
C8 0.073(2) 0.073(2) 0.0625(19) 0.0199(17) 0.0207(16) 0.0186(16)
C9 0.0608(19) 0.0651(19) 0.0498(16) 0.0098(15) 0.0161(13) 0.0095(13)
C10 0.0501(16) 0.0551(16) 0.0463(15) 0.0046(13) 0.0200(12) 0.0089(12)
C11 0.0607(19) 0.0633(18) 0.0480(16) 0.0056(15) 0.0150(14) 0.0128(14)
C12 0.083(2) 0.088(2) 0.074(2) 0.034(2) 0.0246(18) 0.0261(18)
C13 0.0502(16) 0.0526(16) 0.0420(14) 0.0175(13) 0.0045(11) 0.0004(12)
C14 0.0465(15) 0.0494(15) 0.0471(15) 0.0165(12) 0.0095(11) 0.0047(11)
C15 0.0548(17) 0.0627(18) 0.0416(14) 0.0205(14) 0.0109(12) 0.0077(12)
C16 0.0544(17) 0.0554(16) 0.0442(15) 0.0163(14) 0.0046(12) -0.0007(12)
C17 0.0473(16) 0.0478(15) 0.0503(15) 0.0200(13) 0.0091(12) 0.0066(12)
C18 0.0612(19) 0.0543(17) 0.0631(18) 0.0198(15) 0.0146(14) 0.0093(14)
C19 0.065(2) 0.0616(19) 0.077(2) 0.0208(16) 0.0219(17) 0.0226(16)
C20 0.071(2) 0.079(2) 0.0593(18) 0.0319(18) 0.0258(16) 0.0271(16)
C21 0.0626(19) 0.070(2) 0.0468(16) 0.0250(16) 0.0106(13) 0.0108(14)
C22 0.0475(16) 0.0539(16) 0.0457(14) 0.0237(13) 0.0090(12) 0.0066(12)
C23 0.0601(19) 0.0564(17) 0.0522(16) 0.0221(15) 0.0132(14) 0.0045(13)
C24 0.074(2) 0.078(2) 0.088(2) 0.0115(18) 0.0353(19) 0.0237(19)
O1 0.0905(17) 0.0642(15) 0.0478(12) 0.0199(13) 0.0032(11) -0.0001(11)
O2 0.0995(18) 0.0623(13) 0.0593(13) 0.0203(12) 0.0128(12) 0.0039(11)
O3 0.0727(14) 0.0823(15) 0.0524(12) 0.0264(12) 0.0137(10) 0.0148(10)
O4 0.0708(15) 0.0676(14) 0.0444(11) 0.0054(12) 0.0078(10) -0.0047(10)
O5 0.0759(15) 0.0630(13) 0.0624(13) 0.0026(11) 0.0132(11) -0.0030(10)
O6 0.0699(14) 0.0664(13) 0.0609(13) 0.0084(11) 0.0217(10) 0.0117(10)

loop_
_atom_type_symbol
_atom_type_description
_atom_type_scat_dispersion_real
_atom_type_scat_dispersion_imag
_atom_type_scat_source
C C 0.0033 0.0016 'International Tables Vol C Tables 4.2.6.8 and 6.1.1.4'
H H 0.0000 0.0000 'International Tables Vol C Tables 4.2.6.8 and 6.1.1.4'
O O 0.0106 0.0060 'International Tables Vol C Tables 4.2.6.8 and 6.1.1.4'

loop_
_geom_angle_atom_site_label_1
_geom_angle_atom_site_label_2
_geom_angle_atom_site_label_3
_geom_angle
_geom_angle_publ_flag
O1 C1 C2 122.6(3) yes
O1 C1 C10 115.8(2) ?
C2 C1 C10 121.6(2) ?
C1 C2 C3 118.7(3) ?
C1 C2 C11 119.2(2) ?
C3 C2 C11 122.1(3) ?
C4 C3 C2 121.1(3) ?
C4 C3 H3 119.5 ?
C2 C3 H3 119.5 ?
C3 C4 C5 121.2(3) ?
C3 C4 H4A 119.4 ?
C5 C4 H4A 119.4 ?
C6 C5 C10 117.8(3) ?
C6 C5 C4 123.1(3) ?
C10 C5 C4 119.1(3) ?
C7 C6 C5 121.6(3) ?
C7 C6 H6 119.2 ?
C5 C6 H6 119.2 ?
C6 C7 C8 119.8(3) ?
C6 C7 H7 120.1 ?
C8 C7 H7 120.1 ?
C9 C8 C7 120.8(3) ?
C9 C8 H8 119.6 ?
C7 C8 H8 119.6 ?
C8 C9 C10 120.7(3) ?
C8 C9 H9 119.7 ?
C10 C9 H9 119.7 ?
C1 C10 C9 122.4(3) ?
C1 C10 C5 118.4(3) ?
C9 C10 C5 119.2(3) ?
O2 C11 O3 121.8(3) yes
O2 C11 C2 124.5(3) yes
O3 C11 C2 113.7(3) ?
O3 C12 H12A 109.5 ?
O3 C12 H12B 109.5 ?
H12A C12 H12B 109.5 ?
O3 C12 H12C 109.5 ?
H12A C12 H12C 109.5 ?
H12B C12 H12C 109.5 ?
O4 C13 C14 122.6(3) yes
O4 C13 C22 116.2(3) ?
C14 C13 C22 121.2(2) ?
C13 C14 C15 118.6(3) ?
C13 C14 C23 119.3(2) ?
C15 C14 C23 122.2(3) ?
C16 C15 C14 121.7(3) ?
C16 C15 H15 119.1 ?
C14 C15 H15 119.1 ?
C15 C16 C17 120.5(2) ?
C15 C16 H16 119.7 ?
C17 C16 H16 119.7 ?
C18 C17 C16 122.2(3) ?
C18 C17 C22 118.6(3) ?
C16 C17 C22 119.2(3) ?
C19 C18 C17 121.0(3) ?
C19 C18 H18 119.5 ?
C17 C18 H18 119.5 ?
C18 C19 C20 120.6(3) ?
C18 C19 H19 119.7 ?
C20 C19 H19 119.7 ?
C21 C20 C19 119.9(3) ?
C21 C20 H20 120.1 ?
C19 C20 H20 120.1 ?
C20 C21 C22 121.3(3) ?
C20 C21 H21 119.4 ?
C22 C21 H21 119.4 ?
C21 C22 C13 122.6(2) ?
C21 C22 C17 118.7(3) ?
C13 C22 C17 118.7(2) ?
O5 C23 O6 121.1(3) yes
O5 C23 C14 124.8(3) yes
O6 C23 C14 114.2(2) ?
O6 C24 H24A 109.5 ?
O6 C24 H24B 109.5 ?
H24A C24 H24B 109.5 ?
O6 C24 H24C 109.5 ?
H24A C24 H24C 109.5 ?
H24B C24 H24C 109.5 ?
C1 O1 H1 103(2) ?
C11 O3 C12 116.6(2) yes
C13 O4 H4 105(2) ?
C23 O6 C24 117.2(2) yes

loop_
_geom_bond_atom_site_label_1
_geom_bond_atom_site_label_2
_geom_bond_distance
_geom_bond_publ_flag
C1 O1 1.352(3) yes
C1 C2 1.383(4) ?
C1 C10 1.413(4) ?
C2 C3 1.420(4) ?
C2 C11 1.465(4) yes
C3 C4 1.343(4) ?
C3 H3 0.9300 ?
C4 C5 1.420(4) ?
C4 H4A 0.9300 ?
C5 C6 1.408(4) ?
C5 C10 1.417(4) ?
C6 C7 1.359(4) ?
C6 H6 0.9300 ?
C7 C8 1.401(4) ?
C7 H7 0.9300 ?
C8 C9 1.344(4) ?
C8 H8 0.9300 ?
C9 C10 1.414(4) ?
C9 H9 0.9300 ?
C11 O2 1.218(3) yes
C11 O3 1.333(3) yes
C12 O3 1.455(4) yes
C12 H12A 0.9600 ?
C12 H12B 0.9600 ?
C12 H12C 0.9600 ?
C13 O4 1.351(3) yes
C13 C14 1.385(4) ?
C13 C22 1.420(4) ?
C14 C15 1.422(4) ?
C14 C23 1.450(4) yes
C15 C16 1.353(4) ?
C15 H15 0.9300 ?
C16 C17 1.418(4) ?
C16 H16 0.9300 ?
C17 C18 1.403(4) ?
C17 C22 1.421(3) ?
C18 C19 1.359(4) ?
C18 H18 0.9300 ?
C19 C20 1.403(4) ?
C19 H19 0.9300 ?
C20 C21 1.352(4) ?
C20 H20 0.9300 ?
C21 C22 1.412(4) ?
C21 H21 0.9300 ?
C23 O5 1.225(3) yes
C23 O6 1.336(3) yes
C24 O6 1.440(4) yes
C24 H24A 0.9600 ?
C24 H24B 0.9600 ?
C24 H24C 0.9600 ?
O1 H1 0.81(3) ?
O4 H4 0.94(3) ?

loop_
_geom_hbond_atom_site_label_D
_geom_hbond_atom_site_label_H
_geom_hbond_atom_site_label_A
_geom_hbond_distance_DH
_geom_hbond_distance_HA
_geom_hbond_distance_DA
_geom_hbond_angle_DHA
_geom_hbond_publ_flag
O1 H1 O2 0.81(3) 1.87(3) 2.596(3) 149(3) yes
O4 H4 O5 0.94(3) 1.74(3) 2.594(3) 149(3) yes

loop_
_geom_torsion_atom_site_label_1
_geom_torsion_atom_site_label_2
_geom_torsion_atom_site_label_3
_geom_torsion_atom_site_label_4
_geom_torsion
_geom_torsion_publ_flag
O1 C1 C2 C3 -179.9(3) ?
C10 C1 C2 C3 0.5(4) ?
O1 C1 C2 C11 -1.4(4) ?
C10 C1 C2 C11 179.0(2) ?
C1 C2 C3 C4 0.1(4) ?
C11 C2 C3 C4 -178.3(3) ?
C2 C3 C4 C5 -0.5(5) ?
C3 C4 C5 C6 -179.0(3) ?
C3 C4 C5 C10 0.3(5) ?
C10 C5 C6 C7 0.7(5) ?
C4 C5 C6 C7 180.0(3) ?
C5 C6 C7 C8 0.0(5) ?
C6 C7 C8 C9 -0.3(5) ?
C7 C8 C9 C10 -0.1(5) ?
O1 C1 C10 C9 0.4(4) ?
C2 C1 C10 C9 -180.0(3) ?
O1 C1 C10 C5 179.7(2) yes
C2 C1 C10 C5 -0.8(4) ?
C8 C9 C10 C1 -180.0(3) ?
C8 C9 C10 C5 0.8(4) ?
C6 C5 C10 C1 179.7(3) ?
C4 C5 C10 C1 0.4(4) ?
C6 C5 C10 C9 -1.1(4) ?
C4 C5 C10 C9 179.6(3) ?
C1 C2 C11 O2 0.4(5) ?
C3 C2 C11 O2 178.8(3) yes
C1 C2 C11 O3 -179.2(2) ?
C3 C2 C11 O3 -0.8(4) ?
O4 C13 C14 C15 -178.7(2) ?
C22 C13 C14 C15 1.6(4) ?
O4 C13 C14 C23 0.7(4) ?
C22 C13 C14 C23 -179.0(2) ?
C13 C14 C15 C16 -0.7(4) ?
C23 C14 C15 C16 179.8(2) ?
C14 C15 C16 C17 0.1(4) ?
C15 C16 C17 C18 -179.4(3) ?
C15 C16 C17 C22 -0.3(4) ?
C16 C17 C18 C19 178.7(3) ?
C22 C17 C18 C19 -0.4(4) ?
C17 C18 C19 C20 0.1(4) ?
C18 C19 C20 C21 0.5(5) ?
C19 C20 C21 C22 -0.6(4) ?
C20 C21 C22 C13 -179.7(3) ?
C20 C21 C22 C17 0.3(4) ?
O4 C13 C22 C21 -1.5(4) ?
C14 C13 C22 C21 178.2(2) ?
O4 C13 C22 C17 178.5(2) yes
C14 C13 C22 C17 -1.7(4) ?
C18 C17 C22 C21 0.2(4) ?
C16 C17 C22 C21 -178.9(2) ?
C18 C17 C22 C13 -179.8(2) ?
C16 C17 C22 C13 1.1(4) ?
C13 C14 C23 O5 -1.6(4) ?
C15 C14 C23 O5 177.8(3) yes
C13 C14 C23 O6 179.0(2) ?
C15 C14 C23 O6 -1.6(4) ?
O2 C11 O3 C12 -0.6(4) ?
C2 C11 O3 C12 179.0(3) yes
O5 C23 O6 C24 -2.1(4) ?
C14 C23 O6 C24 177.2(2) yes

loop_
_cod_related_entry_id
_cod_related_entry_database
_cod_related_entry_code
1 ChemSpider 63539
